data_4302408
loop_
_publ_author_name
'Zhongjian Zhang'
'Xiaoping Xu'
'Wenyi Li'
'Yingming Yao'
'Yong Zhang'
'Qi Shen'
'Yunjie Luo'

_publ_section_title
;
Synthesis of Rare-Earth Metal Amides Bearing an Imidazolidine-Bridged
Bis(phenolato) Ligand and Their Application in the Polymerization
of l-Lactide
;
_journal_name_full 'Inorganic Chemistry'
_journal_page_first 5715
_journal_page_last 5724
_journal_paper_doi 10.1021/ic802177y
_journal_volume 48
_journal_year 2009
_chemical_formula_moiety 'C43 H76 La N3 O3 Si2'
_chemical_formula_sum 'C43 H76 La N3 O3 Si2'
_chemical_formula_weight 878.16
_chemical_name_systematic
; 
 ? 
;
_space_group_IT_number 14
_symmetry_cell_setting monoclinic
_symmetry_Int_Tables_number 14
_symmetry_space_group_name_Hall '-P 2yn'
_symmetry_space_group_name_H-M 'P 1 21/n 1'
_atom_sites_solution_hydrogens geom
_atom_sites_solution_primary direct
_atom_sites_solution_secondary difmap
_audit_creation_method SHELXL-97
_cell_angle_alpha 90.00
_cell_angle_beta 100.223(3)
_cell_angle_gamma 90.00
_cell_formula_units_Z 4
_cell_length_a 10.3838(12)
_cell_length_b 20.663(2)
_cell_length_c 22.752(3)
_cell_measurement_reflns_used 14580
_cell_measurement_temperature 293(2)
_cell_measurement_theta_max 25.3
_cell_measurement_theta_min 3.1
_cell_volume 4804.2(10)
_computing_cell_refinement CrystalClear
_computing_data_collection CrystalClear
_computing_data_reduction CrystalStructure
_computing_structure_refinement 'SHELXL-97 (Sheldrick, 1997)'
_computing_structure_solution 'SHELXS-97 (Sheldrick, 1990)'
_diffrn_ambient_temperature 293(2)
_diffrn_detector_area_resol_mean 7.31
_diffrn_measured_fraction_theta_full 0.995
_diffrn_measured_fraction_theta_max 0.995
_diffrn_measurement_device_type 'Rigaku Mercury'
_diffrn_measurement_method \w
_diffrn_radiation_monochromator graphite
_diffrn_radiation_source 'fine-focus sealed tube'
_diffrn_radiation_type MoK\a
_diffrn_radiation_wavelength 0.71070
_diffrn_reflns_av_R_equivalents 0.0967
_diffrn_reflns_av_sigmaI/netI 0.1370
_diffrn_reflns_limit_h_max 11
_diffrn_reflns_limit_h_min -12
_diffrn_reflns_limit_k_max 22
_diffrn_reflns_limit_k_min -24
_diffrn_reflns_limit_l_max 22
_diffrn_reflns_limit_l_min -27
_diffrn_reflns_number 22563
_diffrn_reflns_theta_full 25.35
_diffrn_reflns_theta_max 25.35
_diffrn_reflns_theta_min 3.05
_exptl_absorpt_coefficient_mu 0.976
_exptl_absorpt_correction_T_max 0.7584
_exptl_absorpt_correction_T_min 0.5921
_exptl_absorpt_correction_type multi-scan
_exptl_absorpt_process_details 'Jacobson, R. (1998) Private communication'
_exptl_crystal_colour colorless
_exptl_crystal_density_diffrn 1.214
_exptl_crystal_density_method 'not measured'
_exptl_crystal_description block
_exptl_crystal_F_000 1856
_exptl_crystal_size_max 0.60
_exptl_crystal_size_mid 0.35
_exptl_crystal_size_min 0.30
_refine_diff_density_max 1.025
_refine_diff_density_min -2.351
_refine_diff_density_rms 0.141
_refine_ls_extinction_method none
_refine_ls_goodness_of_fit_ref 1.110
_refine_ls_hydrogen_treatment constr
_refine_ls_matrix_type full
_refine_ls_number_parameters 480
_refine_ls_number_reflns 8754
_refine_ls_number_restraints 9
_refine_ls_restrained_S_all 1.109
_refine_ls_R_factor_all 0.1512
_refine_ls_R_factor_gt 0.0961
_refine_ls_shift/su_max 0.001
_refine_ls_shift/su_mean 0.000
_refine_ls_structure_factor_coef Fsqd
_refine_ls_weighting_details 'calc w=1/[\s^2^(Fo^2^)+(0.1103P)^2^+0.0000P] where P=(Fo^2^+2Fc^2^)/3'
_refine_ls_weighting_scheme calc
_refine_ls_wR_factor_gt 0.2097
_refine_ls_wR_factor_ref 0.2408
_reflns_number_gt 5679
_reflns_number_total 8754
_reflns_threshold_expression >2sigma(I)
_cod_data_source_file ic802177y_si_001_1.cif
_cod_data_source_block complex1
_cod_original_cell_volume 4804.1(9)
_cod_original_sg_symbol_H-M 'P 21/n'
_cod_database_code 4302408

loop_
_symmetry_equiv_pos_as_xyz
'x, y, z'
'-x+1/2, y+1/2, -z+1/2'
'-x, -y, -z'
'x-1/2, -y-1/2, z-1/2'

loop_
_atom_site_label
_atom_site_type_symbol
_atom_site_fract_x
_atom_site_fract_y
_atom_site_fract_z
_atom_site_U_iso_or_equiv
_atom_site_adp_type
_atom_site_occupancy
_atom_site_symmetry_multiplicity
_atom_site_calc_flag
_atom_site_refinement_flags
_atom_site_disorder_assembly
_atom_site_disorder_group
La1 La 0.39556(5) 0.51175(2) 0.28958(2) 0.0369(2) Uani 1 1 d . . .
Si1 Si 0.5737(3) 0.37801(15) 0.24566(16) 0.0610(8) Uani 1 1 d . . .
Si2 Si 0.6346(3) 0.41153(16) 0.37678(15) 0.0594(8) Uani 1 1 d . . .
O1 O 0.3651(6) 0.5841(3) 0.3609(3) 0.0487(17) Uani 1 1 d . . .
O2 O 0.2778(6) 0.5415(3) 0.2010(3) 0.0516(17) Uani 1 1 d . . .
O3 O 0.5937(7) 0.5799(4) 0.2670(3) 0.066(2) Uani 1 1 d D . .
N1 N 0.2172(7) 0.4670(3) 0.3526(3) 0.0367(17) Uani 1 1 d . . .
N2 N 0.1793(6) 0.4362(3) 0.2596(3) 0.0383(18) Uani 1 1 d . . .
N3 N 0.5496(7) 0.4227(3) 0.3057(3) 0.0447(19) Uani 1 1 d . . .
C1 C 0.2759(8) 0.6099(4) 0.3891(4) 0.036(2) Uani 1 1 d . . .
C2 C 0.2742(8) 0.6777(4) 0.4028(4) 0.041(2) Uani 1 1 d . . .
C3 C 0.1710(8) 0.7012(5) 0.4270(4) 0.045(2) Uani 1 1 d . . .
H3 H 0.1686 0.7456 0.4338 0.053 Uiso 1 1 calc R . .
C4 C 0.0698(8) 0.6639(4) 0.4420(4) 0.041(2) Uani 1 1 d . . .
C5 C 0.0789(8) 0.5975(5) 0.4315(4) 0.045(2) Uani 1 1 d . . .
H5 H 0.0148 0.5702 0.4414 0.055 Uiso 1 1 calc R . .
C6 C 0.1796(8) 0.5705(5) 0.4067(4) 0.043(2) Uani 1 1 d . . .
C7 C 0.1618(9) 0.5433(4) 0.1636(4) 0.041(2) Uani 1 1 d . . .
C8 C 0.1255(8) 0.5957(4) 0.1240(4) 0.042(2) Uani 1 1 d . . .
C9 C 0.0009(9) 0.5935(5) 0.0872(4) 0.049(3) Uani 1 1 d . . .
H9 H -0.0223 0.6275 0.0606 0.059 Uiso 1 1 calc R . .
C10 C -0.0899(9) 0.5437(5) 0.0878(4) 0.045(2) Uani 1 1 d . . .
C11 C -0.0494(9) 0.4931(4) 0.1268(5) 0.047(2) Uani 1 1 d . . .
H11 H -0.1068 0.4588 0.1284 0.057 Uiso 1 1 calc R . .
C12 C 0.0737(8) 0.4910(4) 0.1640(4) 0.037(2) Uani 1 1 d . . .
C13 C 0.1895(9) 0.4980(4) 0.4082(4) 0.042(2) Uani 1 1 d . . .
H13A H 0.2581 0.4858 0.4410 0.051 Uiso 1 1 calc R . .
H13B H 0.1079 0.4807 0.4166 0.051 Uiso 1 1 calc R . .
C14 C 0.1228(8) 0.4784(4) 0.2979(4) 0.039(2) Uani 1 1 d . . .
H14A H 0.0350 0.4653 0.3017 0.047 Uiso 1 1 calc R . .
H14B H 0.1223 0.5232 0.2850 0.047 Uiso 1 1 calc R . .
C15 C 0.2215(9) 0.3951(4) 0.3569(4) 0.044(2) Uani 1 1 d . . .
H15A H 0.1546 0.3788 0.3778 0.053 Uiso 1 1 calc R . .
H15B H 0.3065 0.3802 0.3771 0.053 Uiso 1 1 calc R . .
C16 C 0.1958(9) 0.3747(4) 0.2926(4) 0.047(2) Uani 1 1 d . . .
H16A H 0.2689 0.3503 0.2828 0.056 Uiso 1 1 calc R . .
H16B H 0.1172 0.3485 0.2836 0.056 Uiso 1 1 calc R . .
C17 C 0.1100(9) 0.4293(4) 0.1976(4) 0.049(3) Uani 1 1 d . . .
H17A H 0.0305 0.4048 0.1981 0.059 Uiso 1 1 calc R . .
H17B H 0.1644 0.4040 0.1758 0.059 Uiso 1 1 calc R . .
C18 C 0.3859(8) 0.7220(4) 0.3928(4) 0.044(2) Uani 1 1 d . . .
C19 C 0.3726(10) 0.7909(4) 0.4167(5) 0.059(3) Uani 1 1 d . . .
H19A H 0.4381 0.8183 0.4048 0.088 Uiso 1 1 calc R . .
H19B H 0.3840 0.7897 0.4595 0.088 Uiso 1 1 calc R . .
H19C H 0.2873 0.8076 0.4007 0.088 Uiso 1 1 calc R . .
C20 C 0.3913(12) 0.7276(6) 0.3275(5) 0.073(3) Uani 1 1 d . . .
H20A H 0.3995 0.6853 0.3112 0.110 Uiso 1 1 calc R . .
H20B H 0.4653 0.7535 0.3224 0.110 Uiso 1 1 calc R . .
H20C H 0.3125 0.7477 0.3071 0.110 Uiso 1 1 calc R . .
C21 C 0.5179(9) 0.6955(5) 0.4269(5) 0.068(3) Uani 1 1 d . . .
H21A H 0.5327 0.6529 0.4125 0.102 Uiso 1 1 calc R . .
H21B H 0.5150 0.6934 0.4688 0.102 Uiso 1 1 calc R . .
H21C H 0.5876 0.7237 0.4206 0.102 Uiso 1 1 calc R . .
C22 C -0.0389(9) 0.6942(5) 0.4684(5) 0.050(3) Uani 1 1 d . . .
C23 C -0.1051(12) 0.7481(6) 0.4290(6) 0.092(4) Uani 1 1 d . . .
H23A H -0.1567 0.7298 0.3937 0.138 Uiso 1 1 calc R . .
H23B H -0.0398 0.7762 0.4178 0.138 Uiso 1 1 calc R . .
H23C H -0.1606 0.7723 0.4504 0.138 Uiso 1 1 calc R . .
C24 C 0.0196(11) 0.7240(6) 0.5304(6) 0.077(4) Uani 1 1 d . . .
H24A H -0.0479 0.7465 0.5460 0.115 Uiso 1 1 calc R . .
H24B H 0.0881 0.7538 0.5259 0.115 Uiso 1 1 calc R . .
H24C H 0.0546 0.6901 0.5575 0.115 Uiso 1 1 calc R . .
C25 C -0.1427(10) 0.6463(6) 0.4799(6) 0.072(3) Uani 1 1 d . . .
H25A H -0.1746 0.6226 0.4440 0.108 Uiso 1 1 calc R . .
H25B H -0.2137 0.6693 0.4922 0.108 Uiso 1 1 calc R . .
H25C H -0.1052 0.6168 0.5108 0.108 Uiso 1 1 calc R . .
C26 C 0.2217(9) 0.6507(5) 0.1187(5) 0.051(3) Uani 1 1 d . . .
C27 C 0.1632(12) 0.7002(6) 0.0702(6) 0.087(4) Uani 1 1 d . . .
H27A H 0.2225 0.7359 0.0705 0.130 Uiso 1 1 calc R . .
H27B H 0.0810 0.7158 0.0783 0.130 Uiso 1 1 calc R . .
H27C H 0.1498 0.6797 0.0317 0.130 Uiso 1 1 calc R . .
C28 C 0.3432(10) 0.6245(6) 0.0994(6) 0.080(4) Uani 1 1 d . . .
H28A H 0.3789 0.5902 0.1258 0.120 Uiso 1 1 calc R . .
H28B H 0.4067 0.6585 0.1008 0.120 Uiso 1 1 calc R . .
H28C H 0.3213 0.6082 0.0594 0.120 Uiso 1 1 calc R . .
C29 C 0.2528(13) 0.6871(5) 0.1780(6) 0.082(4) Uani 1 1 d . . .
H29A H 0.2910 0.6578 0.2090 0.123 Uiso 1 1 calc R . .
H29B H 0.1736 0.7049 0.1875 0.123 Uiso 1 1 calc R . .
H29C H 0.3133 0.7215 0.1746 0.123 Uiso 1 1 calc R . .
C30 C -0.2199(9) 0.5445(6) 0.0436(5) 0.061(3) Uani 1 1 d . . .
C31 C -0.2914(11) 0.6086(7) 0.0512(6) 0.107(5) Uani 1 1 d . . .
H31A H -0.2381 0.6444 0.0431 0.160 Uiso 1 1 calc R . .
H31B H -0.3075 0.6118 0.0913 0.160 Uiso 1 1 calc R . .
H31C H -0.3731 0.6096 0.0238 0.160 Uiso 1 1 calc R . .
C32 C -0.3078(12) 0.4887(7) 0.0553(7) 0.110(6) Uani 1 1 d . . .
H32A H -0.3938 0.4948 0.0323 0.165 Uiso 1 1 calc R . .
H32B H -0.3128 0.4874 0.0970 0.165 Uiso 1 1 calc R . .
H32C H -0.2722 0.4487 0.0439 0.165 Uiso 1 1 calc R . .
C33 C -0.1936(12) 0.5404(6) -0.0199(5) 0.076(3) Uani 1 1 d . . .
H33A H -0.1430 0.5024 -0.0240 0.113 Uiso 1 1 calc R . .
H33B H -0.1460 0.5781 -0.0284 0.113 Uiso 1 1 calc R . .
H33C H -0.2753 0.5383 -0.0473 0.113 Uiso 1 1 calc R . .
C34 C 0.5138(14) 0.2923(6) 0.2463(7) 0.105(5) Uani 1 1 d . . .
H34A H 0.5651 0.2693 0.2790 0.158 Uiso 1 1 calc R . .
H34B H 0.5220 0.2715 0.2094 0.158 Uiso 1 1 calc R . .
H34C H 0.4236 0.2922 0.2508 0.158 Uiso 1 1 calc R . .
C35 C 0.7467(11) 0.3736(7) 0.2330(7) 0.104(5) Uani 1 1 d . . .
H35A H 0.7833 0.4163 0.2346 0.156 Uiso 1 1 calc R . .
H35B H 0.7484 0.3549 0.1945 0.156 Uiso 1 1 calc R . .
H35C H 0.7972 0.3472 0.2634 0.156 Uiso 1 1 calc R . .
C36 C 0.4801(13) 0.4133(7) 0.1747(5) 0.093(4) Uani 1 1 d . . .
H36A H 0.3887 0.4152 0.1771 0.140 Uiso 1 1 calc R . .
H36B H 0.4920 0.3867 0.1416 0.140 Uiso 1 1 calc R . .
H36C H 0.5116 0.4562 0.1693 0.140 Uiso 1 1 calc R . .
C37 C 0.8142(11) 0.4320(7) 0.3866(7) 0.102(5) Uani 1 1 d . . .
H37A H 0.8572 0.4016 0.3647 0.152 Uiso 1 1 calc R . .
H37B H 0.8524 0.4299 0.4282 0.152 Uiso 1 1 calc R . .
H37C H 0.8244 0.4749 0.3719 0.152 Uiso 1 1 calc R . .
C38 C 0.5710(14) 0.4653(8) 0.4291(6) 0.105(5) Uani 1 1 d . . .
H38A H 0.5640 0.5085 0.4133 0.158 Uiso 1 1 calc R . .
H38B H 0.6295 0.4650 0.4668 0.158 Uiso 1 1 calc R . .
H38C H 0.4862 0.4505 0.4345 0.158 Uiso 1 1 calc R . .
C39 C 0.6225(13) 0.3290(7) 0.4063(7) 0.108(6) Uani 1 1 d . . .
H39A H 0.5320 0.3171 0.4026 0.163 Uiso 1 1 calc R . .
H39B H 0.6631 0.3278 0.4476 0.163 Uiso 1 1 calc R . .
H39C H 0.6660 0.2991 0.3840 0.163 Uiso 1 1 calc R . .
C40 C 0.624(3) 0.6117(16) 0.2140(10) 0.116(8) Uiso 0.50 1 d PD . .
C40' C 0.673(3) 0.5634(16) 0.2217(13) 0.116(8) Uiso 0.50 1 d PD . .
C41 C 0.749(3) 0.6481(13) 0.2331(13) 0.093(6) Uiso 0.50 1 d PD . .
C41' C 0.795(3) 0.6031(14) 0.2284(12) 0.093(6) Uiso 0.50 1 d PD . .
C42 C 0.812(3) 0.5955(16) 0.2751(16) 0.123(8) Uiso 0.50 1 d PD . .
C42' C 0.809(3) 0.6268(17) 0.2918(13) 0.123(8) Uiso 0.50 1 d PD . .
C43 C 0.708(4) 0.5884(19) 0.3147(17) 0.135(10) Uiso 0.50 1 d PD . .
C43' C 0.673(3) 0.6242(16) 0.3079(15) 0.135(10) Uiso 0.50 1 d PD . .

loop_
_atom_site_aniso_label
_atom_site_aniso_U_11
_atom_site_aniso_U_22
_atom_site_aniso_U_33
_atom_site_aniso_U_23
_atom_site_aniso_U_13
_atom_site_aniso_U_12
La1 0.0305(3) 0.0375(3) 0.0422(4) -0.0002(3) 0.0045(2) 0.0008(2)
Si1 0.0511(17) 0.0582(18) 0.076(2) -0.0039(17) 0.0171(16) 0.0089(14)
Si2 0.0398(15) 0.069(2) 0.066(2) 0.0099(16) 0.0005(14) 0.0029(14)
O1 0.047(4) 0.044(4) 0.060(4) -0.016(3) 0.022(3) -0.004(3)
O2 0.047(4) 0.048(4) 0.054(4) 0.009(3) -0.006(3) -0.007(3)
O3 0.056(4) 0.076(5) 0.065(5) -0.003(4) 0.010(4) -0.024(4)
N1 0.042(4) 0.031(4) 0.037(4) 0.002(3) 0.007(3) 0.003(3)
N2 0.034(4) 0.030(4) 0.050(5) -0.004(3) 0.006(4) -0.006(3)
N3 0.041(4) 0.045(5) 0.044(5) 0.010(4) -0.005(4) 0.008(3)
C1 0.025(4) 0.041(5) 0.044(6) -0.002(4) 0.008(4) -0.009(4)
C2 0.043(5) 0.028(5) 0.050(6) -0.001(4) 0.002(4) -0.006(4)
C3 0.039(5) 0.043(5) 0.052(6) 0.002(5) 0.011(5) 0.000(4)
C4 0.032(4) 0.051(6) 0.041(6) 0.001(4) 0.007(4) 0.003(4)
C5 0.035(5) 0.053(6) 0.051(6) -0.001(5) 0.014(4) -0.003(4)
C6 0.039(5) 0.052(6) 0.037(5) 0.000(4) 0.006(4) 0.004(4)
C7 0.045(5) 0.044(5) 0.033(5) 0.001(4) 0.004(4) 0.004(4)
C8 0.045(5) 0.031(5) 0.048(6) 0.000(4) 0.008(5) 0.002(4)
C9 0.044(5) 0.048(6) 0.052(6) 0.012(5) -0.002(5) 0.012(4)
C10 0.048(5) 0.044(6) 0.041(6) 0.008(5) 0.002(5) 0.000(5)
C11 0.043(5) 0.048(6) 0.050(6) -0.018(5) 0.004(5) -0.011(4)
C12 0.036(5) 0.048(5) 0.025(5) -0.001(4) 0.001(4) -0.006(4)
C13 0.048(5) 0.033(5) 0.045(6) 0.004(4) 0.006(5) -0.006(4)
C14 0.032(4) 0.039(5) 0.042(6) 0.009(4) -0.003(4) 0.002(4)
C15 0.049(5) 0.031(5) 0.049(6) 0.006(4) 0.002(5) -0.004(4)
C16 0.052(6) 0.029(5) 0.059(7) 0.008(5) 0.008(5) 0.005(4)
C17 0.056(6) 0.039(5) 0.046(6) 0.005(4) -0.008(5) -0.009(4)
C18 0.042(5) 0.029(5) 0.060(7) -0.004(4) 0.010(5) 0.000(4)
C19 0.063(6) 0.032(5) 0.081(8) -0.003(5) 0.013(6) -0.006(5)
C20 0.094(9) 0.074(8) 0.058(8) -0.011(6) 0.031(7) -0.019(7)
C21 0.036(5) 0.065(7) 0.097(9) -0.002(7) -0.002(6) -0.017(5)
C22 0.039(5) 0.048(6) 0.062(7) -0.001(5) 0.010(5) 0.007(4)
C23 0.067(8) 0.094(10) 0.121(12) 0.040(9) 0.036(8) 0.024(7)
C24 0.059(7) 0.090(9) 0.085(9) -0.023(7) 0.022(7) 0.016(6)
C25 0.058(7) 0.079(8) 0.086(9) 0.010(7) 0.030(7) 0.010(6)
C26 0.055(6) 0.045(6) 0.052(6) 0.012(5) 0.010(5) -0.004(5)
C27 0.079(8) 0.067(8) 0.108(11) 0.045(8) 0.001(8) -0.005(6)
C28 0.051(7) 0.081(9) 0.108(10) 0.034(8) 0.013(7) -0.002(6)
C29 0.096(9) 0.046(7) 0.100(10) -0.014(7) 0.007(8) -0.016(6)
C30 0.031(5) 0.099(9) 0.051(7) 0.006(6) 0.002(5) 0.006(5)
C31 0.059(7) 0.154(14) 0.096(11) -0.007(10) -0.016(7) 0.063(9)
C32 0.048(7) 0.149(14) 0.116(13) 0.045(10) -0.031(8) -0.023(8)
C33 0.077(8) 0.085(9) 0.063(8) -0.007(7) 0.006(7) 0.018(7)
C34 0.117(12) 0.065(8) 0.140(14) -0.018(9) 0.037(10) 0.009(8)
C35 0.062(8) 0.142(13) 0.120(13) -0.014(10) 0.049(9) 0.014(8)
C36 0.089(10) 0.123(12) 0.064(9) -0.011(8) 0.006(7) 0.015(9)
C37 0.051(7) 0.099(10) 0.140(13) 0.049(10) -0.024(8) -0.002(7)
C38 0.094(10) 0.140(13) 0.068(9) -0.030(9) -0.022(8) 0.022(10)
C39 0.082(9) 0.106(11) 0.126(13) 0.072(10) -0.012(9) -0.021(8)

loop_
_atom_type_symbol
_atom_type_description
_atom_type_scat_dispersion_real
_atom_type_scat_dispersion_imag
_atom_type_scat_source
C C 0.0033 0.0016 'International Tables Vol C Tables 4.2.6.8 and 6.1.1.4'
H H 0.0000 0.0000 'International Tables Vol C Tables 4.2.6.8 and 6.1.1.4'
La La -0.2871 2.4523 'International Tables Vol C Tables 4.2.6.8 and 6.1.1.4'
N N 0.0061 0.0033 'International Tables Vol C Tables 4.2.6.8 and 6.1.1.4'
O O 0.0106 0.0060 'International Tables Vol C Tables 4.2.6.8 and 6.1.1.4'
Si Si 0.0817 0.0704 'International Tables Vol C Tables 4.2.6.8 and 6.1.1.4'

loop_
_geom_angle_atom_site_label_1
_geom_angle_atom_site_label_2
_geom_angle_atom_site_label_3
_geom_angle
_geom_angle_site_symmetry_1
_geom_angle_site_symmetry_3
_geom_angle_publ_flag
O2 La1 O1 109.8(2) . . ?
O2 La1 N3 125.6(3) . . ?
O1 La1 N3 124.4(2) . . ?
O2 La1 O3 89.9(2) . . ?
O1 La1 O3 90.0(2) . . ?
N3 La1 O3 85.3(3) . . ?
O2 La1 N1 104.7(2) . . ?
O1 La1 N1 69.5(2) . . ?
N3 La1 N1 99.0(2) . . ?
O3 La1 N1 157.8(2) . . ?
O2 La1 N2 68.8(2) . . ?
O1 La1 N2 110.1(2) . . ?
N3 La1 N2 95.5(2) . . ?
O3 La1 N2 154.4(2) . . ?
N1 La1 N2 47.4(2) . . ?
O2 La1 C14 75.3(2) . . ?
O1 La1 C14 81.4(2) . . ?
N3 La1 C14 115.4(2) . . ?
O3 La1 C14 159.0(2) . . ?
N1 La1 C14 29.5(2) . . ?
N2 La1 C14 28.8(2) . . ?
N3 Si1 C35 115.5(5) . . ?
N3 Si1 C36 110.5(5) . . ?
C35 Si1 C36 104.6(6) . . ?
N3 Si1 C34 114.2(6) . . ?
C35 Si1 C34 106.4(6) . . ?
C36 Si1 C34 104.6(7) . . ?
N3 Si2 C38 110.3(5) . . ?
N3 Si2 C39 114.3(5) . . ?
C38 Si2 C39 105.6(8) . . ?
N3 Si2 C37 114.4(6) . . ?
C38 Si2 C37 104.4(7) . . ?
C39 Si2 C37 107.1(6) . . ?
C1 O1 La1 143.9(5) . . ?
C7 O2 La1 149.1(6) . . ?
C43' O3 C40 94(2) . . ?
C43' O3 C40' 105.9(18) . . ?
C40 O3 C40' 45.1(16) . . ?
C43' O3 C43 33(2) . . ?
C40 O3 C43 107.1(18) . . ?
C40' O3 C43 93.8(19) . . ?
C43' O3 La1 126.0(15) . . ?
C40 O3 La1 134.2(11) . . ?
C40' O3 La1 124.7(12) . . ?
C43 O3 La1 118.6(15) . . ?
C14 N1 C15 103.0(6) . . ?
C14 N1 C13 116.9(7) . . ?
C15 N1 C13 112.4(7) . . ?
C14 N1 La1 85.0(5) . . ?
C15 N1 La1 111.2(5) . . ?
C13 N1 La1 123.9(5) . . ?
C14 N2 C16 103.9(7) . . ?
C14 N2 C17 117.3(7) . . ?
C16 N2 C17 113.5(7) . . ?
C14 N2 La1 84.7(5) . . ?
C16 N2 La1 110.6(5) . . ?
C17 N2 La1 122.5(5) . . ?
Si1 N3 Si2 124.0(4) . . ?
Si1 N3 La1 118.5(4) . . ?
Si2 N3 La1 117.4(4) . . ?
O1 C1 C6 119.8(8) . . ?
O1 C1 C2 122.2(7) . . ?
C6 C1 C2 117.9(8) . . ?
C3 C2 C1 118.2(8) . . ?
C3 C2 C18 120.9(8) . . ?
C1 C2 C18 120.9(8) . . ?
C2 C3 C4 125.1(9) . . ?
C2 C3 H3 117.4 . . ?
C4 C3 H3 117.4 . . ?
C3 C4 C5 115.1(8) . . ?
C3 C4 C22 121.2(8) . . ?
C5 C4 C22 123.7(8) . . ?
C6 C5 C4 122.8(9) . . ?
C6 C5 H5 118.6 . . ?
C4 C5 H5 118.6 . . ?
C5 C6 C1 120.6(9) . . ?
C5 C6 C13 116.4(8) . . ?
C1 C6 C13 122.5(8) . . ?
O2 C7 C8 122.1(8) . . ?
O2 C7 C12 118.7(8) . . ?
C8 C7 C12 119.2(8) . . ?
C9 C8 C7 117.7(8) . . ?
C9 C8 C26 121.3(8) . . ?
C7 C8 C26 120.9(8) . . ?
C10 C9 C8 124.6(8) . . ?
C10 C9 H9 117.7 . . ?
C8 C9 H9 117.7 . . ?
C11 C10 C9 115.6(8) . . ?
C11 C10 C30 124.1(9) . . ?
C9 C10 C30 120.1(8) . . ?
C10 C11 C12 123.3(9) . . ?
C10 C11 H11 118.3 . . ?
C12 C11 H11 118.3 . . ?
C11 C12 C7 119.5(8) . . ?
C11 C12 C17 116.9(8) . . ?
C7 C12 C17 123.2(8) . . ?
N1 C13 C6 115.6(7) . . ?
N1 C13 H13A 108.4 . . ?
C6 C13 H13A 108.4 . . ?
N1 C13 H13B 108.4 . . ?
C6 C13 H13B 108.4 . . ?
H13A C13 H13B 107.4 . . ?
N2 C14 N1 97.7(6) . . ?
N2 C14 La1 66.5(4) . . ?
N1 C14 La1 65.5(4) . . ?
N2 C14 H14A 112.2 . . ?
N1 C14 H14A 112.2 . . ?
La1 C14 H14A 176.9 . . ?
N2 C14 H14B 112.2 . . ?
N1 C14 H14B 112.2 . . ?
La1 C14 H14B 73.2 . . ?
H14A C14 H14B 109.8 . . ?
N1 C15 C16 102.6(7) . . ?
N1 C15 H15A 111.2 . . ?
C16 C15 H15A 111.2 . . ?
N1 C15 H15B 111.2 . . ?
C16 C15 H15B 111.2 . . ?
H15A C15 H15B 109.2 . . ?
N2 C16 C15 103.8(7) . . ?
N2 C16 H16A 111.0 . . ?
C15 C16 H16A 111.0 . . ?
N2 C16 H16B 111.0 . . ?
C15 C16 H16B 111.0 . . ?
H16A C16 H16B 109.0 . . ?
N2 C17 C12 116.3(7) . . ?
N2 C17 H17A 108.2 . . ?
C12 C17 H17A 108.2 . . ?
N2 C17 H17B 108.2 . . ?
C12 C17 H17B 108.2 . . ?
H17A C17 H17B 107.4 . . ?
C20 C18 C2 110.9(8) . . ?
C20 C18 C19 107.5(8) . . ?
C2 C18 C19 112.6(8) . . ?
C20 C18 C21 109.8(9) . . ?
C2 C18 C21 109.9(8) . . ?
C19 C18 C21 106.1(8) . . ?
C18 C19 H19A 109.5 . . ?
C18 C19 H19B 109.5 . . ?
H19A C19 H19B 109.5 . . ?
C18 C19 H19C 109.5 . . ?
H19A C19 H19C 109.5 . . ?
H19B C19 H19C 109.5 . . ?
C18 C20 H20A 109.5 . . ?
C18 C20 H20B 109.5 . . ?
H20A C20 H20B 109.5 . . ?
C18 C20 H20C 109.5 . . ?
H20A C20 H20C 109.5 . . ?
H20B C20 H20C 109.5 . . ?
C18 C21 H21A 109.5 . . ?
C18 C21 H21B 109.5 . . ?
H21A C21 H21B 109.5 . . ?
C18 C21 H21C 109.5 . . ?
H21A C21 H21C 109.5 . . ?
H21B C21 H21C 109.5 . . ?
C4 C22 C23 111.3(9) . . ?
C4 C22 C25 113.8(8) . . ?
C23 C22 C25 108.6(8) . . ?
C4 C22 C24 109.0(8) . . ?
C23 C22 C24 107.9(9) . . ?
C25 C22 C24 106.0(9) . . ?
C22 C23 H23A 109.5 . . ?
C22 C23 H23B 109.5 . . ?
H23A C23 H23B 109.5 . . ?
C22 C23 H23C 109.5 . . ?
H23A C23 H23C 109.5 . . ?
H23B C23 H23C 109.5 . . ?
C22 C24 H24A 109.5 . . ?
C22 C24 H24B 109.5 . . ?
H24A C24 H24B 109.5 . . ?
C22 C24 H24C 109.5 . . ?
H24A C24 H24C 109.5 . . ?
H24B C24 H24C 109.5 . . ?
C22 C25 H25A 109.5 . . ?
C22 C25 H25B 109.5 . . ?
H25A C25 H25B 109.5 . . ?
C22 C25 H25C 109.5 . . ?
H25A C25 H25C 109.5 . . ?
H25B C25 H25C 109.5 . . ?
C28 C26 C29 112.1(9) . . ?
C28 C26 C8 110.3(8) . . ?
C29 C26 C8 109.6(8) . . ?
C28 C26 C27 105.8(9) . . ?
C29 C26 C27 107.4(9) . . ?
C8 C26 C27 111.6(8) . . ?
C26 C27 H27A 109.5 . . ?
C26 C27 H27B 109.5 . . ?
H27A C27 H27B 109.5 . . ?
C26 C27 H27C 109.5 . . ?
H27A C27 H27C 109.5 . . ?
H27B C27 H27C 109.5 . . ?
C26 C28 H28A 109.5 . . ?
C26 C28 H28B 109.5 . . ?
H28A C28 H28B 109.5 . . ?
C26 C28 H28C 109.5 . . ?
H28A C28 H28C 109.5 . . ?
H28B C28 H28C 109.5 . . ?
C26 C29 H29A 109.5 . . ?
C26 C29 H29B 109.5 . . ?
H29A C29 H29B 109.5 . . ?
C26 C29 H29C 109.5 . . ?
H29A C29 H29C 109.5 . . ?
H29B C29 H29C 109.5 . . ?
C33 C30 C32 109.8(11) . . ?
C33 C30 C10 109.7(9) . . ?
C32 C30 C10 111.2(9) . . ?
C33 C30 C31 109.0(10) . . ?
C32 C30 C31 108.4(10) . . ?
C10 C30 C31 108.8(9) . . ?
C30 C31 H31A 109.5 . . ?
C30 C31 H31B 109.5 . . ?
H31A C31 H31B 109.5 . . ?
C30 C31 H31C 109.5 . . ?
H31A C31 H31C 109.5 . . ?
H31B C31 H31C 109.5 . . ?
C30 C32 H32A 109.5 . . ?
C30 C32 H32B 109.5 . . ?
H32A C32 H32B 109.5 . . ?
C30 C32 H32C 109.5 . . ?
H32A C32 H32C 109.5 . . ?
H32B C32 H32C 109.5 . . ?
C30 C33 H33A 109.5 . . ?
C30 C33 H33B 109.5 . . ?
H33A C33 H33B 109.5 . . ?
C30 C33 H33C 109.5 . . ?
H33A C33 H33C 109.5 . . ?
H33B C33 H33C 109.5 . . ?
Si1 C34 H34A 109.5 . . ?
Si1 C34 H34B 109.5 . . ?
H34A C34 H34B 109.5 . . ?
Si1 C34 H34C 109.5 . . ?
H34A C34 H34C 109.5 . . ?
H34B C34 H34C 109.5 . . ?
Si1 C35 H35A 109.5 . . ?
Si1 C35 H35B 109.5 . . ?
H35A C35 H35B 109.5 . . ?
Si1 C35 H35C 109.5 . . ?
H35A C35 H35C 109.5 . . ?
H35B C35 H35C 109.5 . . ?
Si1 C36 H36A 109.5 . . ?
Si1 C36 H36B 109.5 . . ?
H36A C36 H36B 109.5 . . ?
Si1 C36 H36C 109.5 . . ?
H36A C36 H36C 109.5 . . ?
H36B C36 H36C 109.5 . . ?
Si2 C37 H37A 109.5 . . ?
Si2 C37 H37B 109.5 . . ?
H37A C37 H37B 109.5 . . ?
Si2 C37 H37C 109.5 . . ?
H37A C37 H37C 109.5 . . ?
H37B C37 H37C 109.5 . . ?
Si2 C38 H38A 109.5 . . ?
Si2 C38 H38B 109.5 . . ?
H38A C38 H38B 109.5 . . ?
Si2 C38 H38C 109.5 . . ?
H38A C38 H38C 109.5 . . ?
H38B C38 H38C 109.5 . . ?
Si2 C39 H39A 109.5 . . ?
Si2 C39 H39B 109.5 . . ?
H39A C39 H39B 109.5 . . ?
Si2 C39 H39C 109.5 . . ?
H39A C39 H39C 109.5 . . ?
H39B C39 H39C 109.5 . . ?
O3 C40 C41 106.8(19) . . ?
O3 C40' C41' 112(2) . . ?
C40 C41 C42 94(2) . . ?
C40' C41' C42' 102(2) . . ?
C41 C42 C43 100(3) . . ?
C41' C42' C43' 106(3) . . ?
O3 C43 C42 98(3) . . ?
O3 C43' C42' 108(2) . . ?

loop_
_geom_bond_atom_site_label_1
_geom_bond_atom_site_label_2
_geom_bond_distance
_geom_bond_site_symmetry_2
_geom_bond_publ_flag
La1 O2 2.248(6) . ?
La1 O1 2.268(6) . ?
La1 N3 2.422(7) . ?
La1 O3 2.619(7) . ?
La1 N1 2.699(7) . ?
La1 N2 2.721(6) . ?
La1 C14 2.954(9) . ?
Si1 N3 1.704(8) . ?
Si1 C35 1.871(11) . ?
Si1 C36 1.877(12) . ?
Si1 C34 1.879(13) . ?
Si2 N3 1.715(7) . ?
Si2 C38 1.834(14) . ?
Si2 C39 1.846(12) . ?
Si2 C37 1.887(11) . ?
O1 C1 1.330(10) . ?
O2 C7 1.347(10) . ?
O3 C43' 1.453(19) . ?
O3 C40 1.454(18) . ?
O3 C40' 1.466(18) . ?
O3 C43 1.47(4) . ?
N1 C14 1.460(10) . ?
N1 C15 1.489(10) . ?
N1 C13 1.491(12) . ?
N2 C14 1.430(11) . ?
N2 C16 1.469(11) . ?
N2 C17 1.472(11) . ?
C1 C6 1.402(12) . ?
C1 C2 1.435(11) . ?
C2 C3 1.378(12) . ?
C2 C18 1.527(12) . ?
C3 C4 1.394(12) . ?
C3 H3 0.9300 . ?
C4 C5 1.399(13) . ?
C4 C22 1.506(12) . ?
C5 C6 1.390(12) . ?
C5 H5 0.9300 . ?
C6 C13 1.500(12) . ?
C7 C8 1.416(12) . ?
C7 C12 1.417(12) . ?
C8 C9 1.412(12) . ?
C8 C26 1.531(12) . ?
C9 C10 1.398(13) . ?
C9 H9 0.9300 . ?
C10 C11 1.388(13) . ?
C10 C30 1.532(13) . ?
C11 C12 1.403(12) . ?
C11 H11 0.9300 . ?
C12 C17 1.500(12) . ?
C13 H13A 0.9700 . ?
C13 H13B 0.9700 . ?
C14 H14A 0.9700 . ?
C14 H14B 0.9700 . ?
C15 C16 1.501(12) . ?
C15 H15A 0.9700 . ?
C15 H15B 0.9700 . ?
C16 H16A 0.9700 . ?
C16 H16B 0.9700 . ?
C17 H17A 0.9700 . ?
C17 H17B 0.9700 . ?
C18 C20 1.501(14) . ?
C18 C19 1.537(12) . ?
C18 C21 1.551(13) . ?
C19 H19A 0.9600 . ?
C19 H19B 0.9600 . ?
C19 H19C 0.9600 . ?
C20 H20A 0.9600 . ?
C20 H20B 0.9600 . ?
C20 H20C 0.9600 . ?
C21 H21A 0.9600 . ?
C21 H21B 0.9600 . ?
C21 H21C 0.9600 . ?
C22 C23 1.516(14) . ?
C22 C25 1.519(14) . ?
C22 C24 1.561(15) . ?
C23 H23A 0.9600 . ?
C23 H23B 0.9600 . ?
C23 H23C 0.9600 . ?
C24 H24A 0.9600 . ?
C24 H24B 0.9600 . ?
C24 H24C 0.9600 . ?
C25 H25A 0.9600 . ?
C25 H25B 0.9600 . ?
C25 H25C 0.9600 . ?
C26 C28 1.508(14) . ?
C26 C29 1.527(14) . ?
C26 C27 1.547(13) . ?
C27 H27A 0.9600 . ?
C27 H27B 0.9600 . ?
C27 H27C 0.9600 . ?
C28 H28A 0.9600 . ?
C28 H28B 0.9600 . ?
C28 H28C 0.9600 . ?
C29 H29A 0.9600 . ?
C29 H29B 0.9600 . ?
C29 H29C 0.9600 . ?
C30 C33 1.519(15) . ?
C30 C32 1.524(16) . ?
C30 C31 1.543(16) . ?
C31 H31A 0.9600 . ?
C31 H31B 0.9600 . ?
C31 H31C 0.9600 . ?
C32 H32A 0.9600 . ?
C32 H32B 0.9600 . ?
C32 H32C 0.9600 . ?
C33 H33A 0.9600 . ?
C33 H33B 0.9600 . ?
C33 H33C 0.9600 . ?
C34 H34A 0.9600 . ?
C34 H34B 0.9600 . ?
C34 H34C 0.9600 . ?
C35 H35A 0.9600 . ?
C35 H35B 0.9600 . ?
C35 H35C 0.9600 . ?
C36 H36A 0.9600 . ?
C36 H36B 0.9600 . ?
C36 H36C 0.9600 . ?
C37 H37A 0.9600 . ?
C37 H37B 0.9600 . ?
C37 H37C 0.9600 . ?
C38 H38A 0.9600 . ?
C38 H38B 0.9600 . ?
C38 H38C 0.9600 . ?
C39 H39A 0.9600 . ?
C39 H39B 0.9600 . ?
C39 H39C 0.9600 . ?
C40 C41 1.496(18) . ?
C40' C41' 1.493(18) . ?
C41 C42 1.517(19) . ?
C41' C42' 1.506(19) . ?
C42 C43 1.529(19) . ?
C42' C43' 1.522(19) . ?
